data_7033879
loop_
_publ_author_name
'Wang, Xin-Ming'
'Wang, Ping'
'Fan, Rui-Qing'
'Xu, Meng-Ying'
'Qiang, Liang-Sheng'
'Wei, Li-Guo'
'Yang, Yu-Lin'
'Wang, Yu-Lei'

_publ_section_title
;
 Solvatochromic and application in dye-sensitized solar cells of
 sandwich-like Cd(ii) complexes: supramolecular architectures based on
 N(1),N(3)-bis[(6-methoxypyridin-2-yl)methylene]benzene-1,3-diamine.
;
_journal_issue 11
_journal_name_full 'Dalton transactions (Cambridge, England : 2003)'
_journal_page_first 5179
_journal_page_last 5190
_journal_paper_doi 10.1039/c4dt03856h
_journal_volume 44
_journal_year 2015
_chemical_formula_sum 'C20 H18 N4 O2'
_chemical_formula_weight 346.38
_chemical_name_systematic
; 
 ? 
;
_space_group_IT_number 14
_symmetry_cell_setting monoclinic
_symmetry_space_group_name_Hall '-P 2ybc'
_symmetry_space_group_name_H-M 'P 1 21/c 1'
_atom_sites_solution_hydrogens geom
_atom_sites_solution_primary direct
_atom_sites_solution_secondary difmap
_audit_creation_method SHELXL-97
_audit_update_record
;
2014-11-06 deposited with the CCDC.
2015-02-03 downloaded from the CCDC.
;
_cell_angle_alpha 90.00
_cell_angle_beta 94.11(3)
_cell_angle_gamma 90.00
_cell_formula_units_Z 4
_cell_length_a 17.335(4)
_cell_length_b 13.207(3)
_cell_length_c 7.7439(15)
_cell_measurement_reflns_used 4029
_cell_measurement_temperature 293(2)
_cell_measurement_theta_max 27.48
_cell_measurement_theta_min 3.06
_cell_volume 1768.4(7)
_computing_cell_refinement 'Bruker SMART'
_computing_data_collection 'Bruker SMART'
_computing_data_reduction 'Bruker SAINT'
_computing_molecular_graphics SHELXP-97
_computing_publication_material SHELXTL
_computing_structure_refinement 'SHELXL-97 (Sheldrick, 1997)'
_computing_structure_solution 'SHELXS-97 (Sheldrick, 1990)'
_diffrn_ambient_temperature 293(2)
_diffrn_measured_fraction_theta_full 0.996
_diffrn_measured_fraction_theta_max 0.996
_diffrn_measurement_device_type 'Bruker Smart APEX CCD area detector'
_diffrn_measurement_method 'phi and omega scans'
_diffrn_radiation_monochromator graphite
_diffrn_radiation_source 'fine-focus sealed tube'
_diffrn_radiation_type MoK\a
_diffrn_radiation_wavelength 0.71073
_diffrn_reflns_av_R_equivalents 0.0764
_diffrn_reflns_av_sigmaI/netI 0.0716
_diffrn_reflns_limit_h_max 22
_diffrn_reflns_limit_h_min -22
_diffrn_reflns_limit_k_max 17
_diffrn_reflns_limit_k_min -17
_diffrn_reflns_limit_l_max 10
_diffrn_reflns_limit_l_min -9
_diffrn_reflns_number 16959
_diffrn_reflns_theta_full 27.48
_diffrn_reflns_theta_max 27.48
_diffrn_reflns_theta_min 3.06
_exptl_absorpt_coefficient_mu 0.087
_exptl_absorpt_correction_T_max 0.7846
_exptl_absorpt_correction_T_min 0.7371
_exptl_absorpt_correction_type multi-scan
_exptl_crystal_colour yellow
_exptl_crystal_density_diffrn 1.301
_exptl_crystal_density_method 'not measured'
_exptl_crystal_description block
_exptl_crystal_F_000 728
_exptl_crystal_size_max 0.323
_exptl_crystal_size_mid 0.118
_exptl_crystal_size_min 0.087
_refine_diff_density_max 0.180
_refine_diff_density_min -0.179
_refine_diff_density_rms 0.044
_refine_ls_extinction_method none
_refine_ls_goodness_of_fit_ref 0.902
_refine_ls_hydrogen_treatment mixed
_refine_ls_matrix_type full
_refine_ls_number_parameters 235
_refine_ls_number_reflns 4029
_refine_ls_number_restraints 0
_refine_ls_restrained_S_all 0.902
_refine_ls_R_factor_all 0.1109
_refine_ls_R_factor_gt 0.0534
_refine_ls_shift/su_max 0.063
_refine_ls_shift/su_mean 0.008
_refine_ls_structure_factor_coef Fsqd
_refine_ls_weighting_details 'calc w=1/[\s^2^(Fo^2^)+(0.1000P)^2^+0.0000P] where P=(Fo^2^+2Fc^2^)/3'
_refine_ls_weighting_scheme calc
_refine_ls_wR_factor_gt 0.1359
_refine_ls_wR_factor_ref 0.1702
_reflns_number_gt 2199
_reflns_number_total 4029
_reflns_threshold_expression >2sigma(I)
_cod_data_source_file c4dt03856h2.cif
_cod_data_source_block x
_cod_depositor_comments
;
The following automatic conversions were performed:

'_symmetry_cell_setting' value 'Monoclinic' changed to 'monoclinic'
according to
/usr/data/users/saulius/crontab/automatic-downloads/rss-feeds/RSC/lib/dictionaries/cif_core.dic
dictionary named 'cif_core.dic' version 2.4.2 from 2011-04-26.

Automatic conversion script
Id: cif_fix_values 3008 2015-01-20 13:52:24Z robertas 

 Adding full bibliography for 7033879--7033881.cif.
;
_cod_original_cell_volume 1768.3(6)
_cod_original_sg_symbol_H-M 'P2(1)/c  '
_cod_database_code 7033879

loop_
_symmetry_equiv_pos_as_xyz
'x, y, z'
'-x, y+1/2, -z+1/2'
'-x, -y, -z'
'x, -y-1/2, z-1/2'

loop_
_atom_site_label
_atom_site_type_symbol
_atom_site_fract_x
_atom_site_fract_y
_atom_site_fract_z
_atom_site_U_iso_or_equiv
_atom_site_adp_type
_atom_site_occupancy
_atom_site_symmetry_multiplicity
_atom_site_calc_flag
_atom_site_refinement_flags
C1 C -0.10436(17) 1.50169(19) 0.0794(4) 0.0681(9) Uani 1 1 d .
H1A H -0.1328 1.5635 0.0888 0.102 Uiso 1 1 calc R
H1B H -0.0911 1.4929 -0.0379 0.102 Uiso 1 1 calc R
H1C H -0.0579 1.5046 0.1547 0.102 Uiso 1 1 calc R
C2 C -0.11902(13) 1.32425(18) 0.1221(3) 0.0411(6) Uani 1 1 d .
C3 C -0.16628(14) 1.24396(19) 0.1636(3) 0.0485(6) Uani 1 1 d .
H3A H -0.2159 1.2550 0.1977 0.058 Uiso 1 1 calc R
C4 C -0.13689(14) 1.14772(19) 0.1522(3) 0.0478(6) Uani 1 1 d .
H4A H -0.1667 1.0921 0.1787 0.057 Uiso 1 1 calc R
C5 C -0.06250(13) 1.13403(18) 0.1009(3) 0.0445(6) Uani 1 1 d .
H5A H -0.0420 1.0694 0.0905 0.053 Uiso 1 1 calc R
C6 C -0.01969(13) 1.21863(16) 0.0658(3) 0.0377(5) Uani 1 1 d .
C7 C 0.06080(13) 1.21405(17) 0.0212(3) 0.0410(6) Uani 1 1 d .
H7A H 0.0858 1.2744 -0.0012 0.049 Uiso 1 1 calc R
C8 C 0.17731(12) 1.13662(16) -0.0274(3) 0.0361(5) Uani 1 1 d .
C9 C 0.20634(14) 1.20858(17) -0.1372(3) 0.0409(6) Uani 1 1 d .
H9A H 0.1734 1.2563 -0.1913 0.049 Uiso 1 1 calc R
C10 C 0.28408(14) 1.20906(17) -0.1655(3) 0.0432(6) Uani 1 1 d .
H10A H 0.3033 1.2575 -0.2384 0.052 Uiso 1 1 calc R
C11 C 0.33379(13) 1.13811(16) -0.0864(3) 0.0385(5) Uani 1 1 d .
H11A H 0.3863 1.1399 -0.1043 0.046 Uiso 1 1 calc R
C12 C 0.30517(12) 1.06439(15) 0.0193(3) 0.0335(5) Uani 1 1 d .
C13 C 0.22674(12) 1.06324(15) 0.0483(3) 0.0354(5) Uani 1 1 d .
H13A H 0.2073 1.0135 0.1183 0.042 Uiso 1 1 calc R
C14 C 0.34080(13) 0.90016(17) 0.0966(3) 0.0377(5) Uani 1 1 d .
H14A H 0.2929 0.8806 0.0454 0.045 Uiso 1 1 calc R
C15 C 0.39293(12) 0.82200(16) 0.1728(3) 0.0353(5) Uani 1 1 d .
C16 C 0.46176(13) 0.84499(17) 0.2660(3) 0.0400(5) Uani 1 1 d .
H16A H 0.4763 0.9119 0.2872 0.048 Uiso 1 1 calc R
C17 C 0.50845(14) 0.76570(18) 0.3268(3) 0.0445(6) Uani 1 1 d .
H17A H 0.5549 0.7788 0.3904 0.053 Uiso 1 1 calc R
C18 C 0.48588(14) 0.66781(19) 0.2927(3) 0.0452(6) Uani 1 1 d .
H18A H 0.5167 0.6136 0.3314 0.054 Uiso 1 1 calc R
C19 C 0.41542(13) 0.65202(16) 0.1982(3) 0.0404(5) Uani 1 1 d .
C20 C 0.32221(17) 0.5365(2) 0.0708(4) 0.0588(8) Uani 1 1 d .
H20A H 0.3142 0.4650 0.0574 0.088 Uiso 1 1 calc R
H20B H 0.3227 0.5676 -0.0412 0.088 Uiso 1 1 calc R
H20C H 0.2812 0.5651 0.1321 0.088 Uiso 1 1 calc R
O1 O -0.15083(10) 1.41817(12) 0.1281(3) 0.0571(5) Uani 1 1 d .
O2 O 0.39487(11) 0.55441(11) 0.1668(2) 0.0547(5) Uani 1 1 d .
N1 N -0.04753(11) 1.31442(14) 0.0763(3) 0.0409(5) Uani 1 1 d .
N2 N 0.09833(11) 1.13168(14) 0.0115(3) 0.0416(5) Uani 1 1 d .
N3 N 0.35865(10) 0.99369(14) 0.0979(2) 0.0369(5) Uani 1 1 d .
N4 N 0.36840(11) 0.72560(13) 0.1418(2) 0.0382(5) Uani 1 1 d .

loop_
_atom_site_aniso_label
_atom_site_aniso_U_11
_atom_site_aniso_U_22
_atom_site_aniso_U_33
_atom_site_aniso_U_23
_atom_site_aniso_U_13
_atom_site_aniso_U_12
C1 0.0612(19) 0.0447(15) 0.101(3) -0.0106(16) 0.0244(17) 0.0020(13)
C2 0.0334(12) 0.0428(12) 0.0470(15) -0.0109(11) 0.0010(10) 0.0054(10)
C3 0.0334(13) 0.0582(15) 0.0542(16) -0.0093(13) 0.0053(11) -0.0004(11)
C4 0.0401(13) 0.0495(14) 0.0536(16) -0.0007(12) 0.0016(12) -0.0049(11)
C5 0.0376(13) 0.0412(12) 0.0545(16) -0.0029(11) 0.0015(11) 0.0032(10)
C6 0.0325(12) 0.0421(12) 0.0378(13) -0.0035(10) -0.0032(10) 0.0040(9)
C7 0.0360(12) 0.0403(12) 0.0469(14) 0.0029(11) 0.0031(10) 0.0039(10)
C8 0.0317(11) 0.0356(11) 0.0411(13) -0.0043(10) 0.0027(10) 0.0045(9)
C9 0.0442(13) 0.0381(12) 0.0404(14) 0.0068(10) 0.0029(11) 0.0089(10)
C10 0.0438(14) 0.0426(12) 0.0443(14) 0.0104(11) 0.0116(11) 0.0046(10)
C11 0.0331(12) 0.0398(12) 0.0434(14) 0.0007(10) 0.0077(10) -0.0021(9)
C12 0.0317(11) 0.0321(11) 0.0363(12) -0.0033(9) 0.0000(9) 0.0021(9)
C13 0.0356(12) 0.0320(11) 0.0391(13) 0.0010(10) 0.0057(9) -0.0006(9)
C14 0.0325(12) 0.0400(12) 0.0404(13) 0.0015(10) 0.0008(10) 0.0047(9)
C15 0.0326(11) 0.0380(11) 0.0359(12) 0.0048(10) 0.0064(9) 0.0048(9)
C16 0.0352(12) 0.0410(12) 0.0442(14) 0.0046(10) 0.0055(10) 0.0020(10)
C17 0.0332(12) 0.0537(14) 0.0464(14) 0.0066(12) 0.0021(11) 0.0034(10)
C18 0.0409(13) 0.0477(13) 0.0473(15) 0.0120(11) 0.0050(11) 0.0150(11)
C19 0.0425(13) 0.0377(12) 0.0418(14) 0.0067(10) 0.0091(11) 0.0067(10)
C20 0.0640(18) 0.0515(15) 0.0595(18) 0.0047(13) -0.0056(14) -0.0103(13)
O1 0.0420(10) 0.0451(10) 0.0856(15) -0.0113(9) 0.0147(10) 0.0088(8)
O2 0.0608(12) 0.0358(9) 0.0664(12) 0.0077(9) -0.0037(9) 0.0034(8)
N1 0.0327(10) 0.0430(11) 0.0469(12) -0.0062(9) 0.0014(9) 0.0048(8)
N2 0.0308(10) 0.0397(10) 0.0541(13) 0.0021(9) 0.0021(9) 0.0047(8)
N3 0.0300(10) 0.0388(10) 0.0417(11) 0.0047(8) 0.0015(8) 0.0043(8)
N4 0.0363(10) 0.0378(10) 0.0407(11) 0.0044(8) 0.0045(9) 0.0047(8)

loop_
_atom_type_symbol
_atom_type_description
_atom_type_scat_dispersion_real
_atom_type_scat_dispersion_imag
_atom_type_scat_source
C C 0.0033 0.0016 'International Tables Vol C Tables 4.2.6.8 and 6.1.1.4'
H H 0.0000 0.0000 'International Tables Vol C Tables 4.2.6.8 and 6.1.1.4'
N N 0.0061 0.0033 'International Tables Vol C Tables 4.2.6.8 and 6.1.1.4'
O O 0.0106 0.0060 'International Tables Vol C Tables 4.2.6.8 and 6.1.1.4'

loop_
_geom_angle_atom_site_label_1
_geom_angle_atom_site_label_2
_geom_angle_atom_site_label_3
_geom_angle
O1 C1 H1A 109.5
O1 C1 H1B 109.5
H1A C1 H1B 109.5
O1 C1 H1C 109.5
H1A C1 H1C 109.5
H1B C1 H1C 109.5
N1 C2 O1 119.3(2)
N1 C2 C3 124.5(2)
O1 C2 C3 116.1(2)
C2 C3 C4 117.6(2)
C2 C3 H3A 121.2
C4 C3 H3A 121.2
C3 C4 C5 119.7(2)
C3 C4 H4A 120.2
C5 C4 H4A 120.2
C6 C5 C4 118.4(2)
C6 C5 H5A 120.8
C4 C5 H5A 120.8
N1 C6 C5 123.0(2)
N1 C6 C7 113.7(2)
C5 C6 C7 123.3(2)
N2 C7 C6 123.3(2)
N2 C7 H7A 118.3
C6 C7 H7A 118.3
C9 C8 C13 119.5(2)
C9 C8 N2 123.7(2)
C13 C8 N2 116.7(2)
C10 C9 C8 120.0(2)
C10 C9 H9A 120.0
C8 C9 H9A 120.0
C11 C10 C9 120.6(2)
C11 C10 H10A 119.7
C9 C10 H10A 119.7
C12 C11 C10 119.9(2)
C12 C11 H11A 120.1
C10 C11 H11A 120.1
C11 C12 C13 119.81(19)
C11 C12 N3 117.65(19)
C13 C12 N3 122.5(2)
C8 C13 C12 120.1(2)
C8 C13 H13A 119.9
C12 C13 H13A 119.9
N3 C14 C15 122.5(2)
N3 C14 H14A 118.8
C15 C14 H14A 118.8
N4 C15 C16 123.07(19)
N4 C15 C14 114.34(19)
C16 C15 C14 122.6(2)
C15 C16 C17 118.2(2)
C15 C16 H16A 120.9
C17 C16 H16A 120.9
C18 C17 C16 119.7(2)
C18 C17 H17A 120.1
C16 C17 H17A 120.1
C17 C18 C19 118.0(2)
C17 C18 H18A 121.0
C19 C18 H18A 121.0
N4 C19 O2 119.5(2)
N4 C19 C18 124.0(2)
O2 C19 C18 116.5(2)
O2 C20 H20A 109.5
O2 C20 H20B 109.5
H20A C20 H20B 109.5
O2 C20 H20C 109.5
H20A C20 H20C 109.5
H20B C20 H20C 109.5
C2 O1 C1 117.2(2)
C19 O2 C20 117.34(18)
C2 N1 C6 116.9(2)
C7 N2 C8 118.5(2)
C14 N3 C12 118.89(18)
C19 N4 C15 116.9(2)

loop_
_geom_bond_atom_site_label_1
_geom_bond_atom_site_label_2
_geom_bond_distance
C1 O1 1.432(3)
C1 H1A 0.9600
C1 H1B 0.9600
C1 H1C 0.9600
C2 N1 1.320(3)
C2 O1 1.360(3)
C2 C3 1.391(3)
C3 C4 1.374(3)
C3 H3A 0.9300
C4 C5 1.388(3)
C4 H4A 0.9300
C5 C6 1.379(3)
C5 H5A 0.9300
C6 N1 1.358(3)
C6 C7 1.463(3)
C7 N2 1.272(3)
C7 H7A 0.9300
C8 C9 1.393(3)
C8 C13 1.395(3)
C8 N2 1.424(3)
C9 C10 1.381(3)
C9 H9A 0.9300
C10 C11 1.386(3)
C10 H10A 0.9300
C11 C12 1.387(3)
C11 H11A 0.9300
C12 C13 1.394(3)
C12 N3 1.421(3)
C13 H13A 0.9300
C14 N3 1.273(3)
C14 C15 1.468(3)
C14 H14A 0.9300
C15 N4 1.358(3)
C15 C16 1.383(3)
C16 C17 1.385(3)
C16 H16A 0.9300
C17 C18 1.371(3)
C17 H17A 0.9300
C18 C19 1.394(3)
C18 H18A 0.9300
C19 N4 1.322(3)
C19 O2 1.355(3)
C20 O2 1.435(3)
C20 H20A 0.9600
C20 H20B 0.9600
C20 H20C 0.9600
